data_7159146
loop_
_publ_author_name
'Di Filippo, Mara'
'Baumann, Marcus'

_publ_section_title
;
 Carbene-controlled regioselectivity in photochemical cascades.
;
_journal_issue 14
_journal_name_full 'Organic &amp; biomolecular chemistry'
_journal_page_first 2930
_journal_page_last 2934
_journal_paper_doi 10.1039/d3ob00122a
_journal_volume 21
_journal_year 2023
_chemical_formula_moiety 'C23 H24 O5'
_chemical_formula_sum 'C23 H24 O5'
_chemical_formula_weight 380.42
_chemical_name_common 4K
_space_group_crystal_system triclinic
_space_group_IT_number 2
_space_group_name_Hall '-P 1'
_space_group_name_H-M_alt 'P -1'
_atom_sites_solution_hydrogens mixed
_atom_sites_solution_primary dual
_audit_creation_date 2022-06-11
_audit_creation_method
;
Olex2 1.5-ac5-021
(compiled 2022.02.15 svn.rf212a0ae for Rigaku Oxford Diffraction, GUI svn.r6439)
;
_audit_update_record
;
2022-08-15 deposited with the CCDC.	2023-02-01 downloaded from the CCDC.
;
_cell_angle_alpha 102.2020(10)
_cell_angle_beta 91.5720(10)
_cell_angle_gamma 100.0760(10)
_cell_formula_units_Z 2
_cell_length_a 9.14550(10)
_cell_length_b 9.46920(10)
_cell_length_c 11.22560(10)
_cell_measurement_reflns_used 19427
_cell_measurement_temperature 103.8(3)
_cell_measurement_theta_max 76.3590
_cell_measurement_theta_min 4.0130
_cell_volume 933.428(17)
_computing_cell_refinement 'CrysAlisPro 1.171.42.51a (Rigaku OD, 2022)'
_computing_data_collection 'CrysAlisPro 1.171.42.51a (Rigaku OD, 2022)'
_computing_data_reduction 'CrysAlisPro 1.171.42.51a (Rigaku OD, 2022)'
_computing_molecular_graphics 'Olex2 1.5-ac5-021 (Dolomanov et al., 2009)'
_computing_publication_material 'Olex2 1.5-ac5-021 (Dolomanov et al., 2009)'
_computing_structure_refinement 'SHELXL 2018/3 (Sheldrick, 2015)'
_computing_structure_solution 'SHELXT 2018/2 (Sheldrick, 2018)'
_diffrn_ambient_environment N~2~
_diffrn_ambient_temperature 103.8(3)
_diffrn_detector 'CCD plate'
_diffrn_detector_area_resol_mean 10.3196
_diffrn_detector_type Atlas
_diffrn_measured_fraction_theta_full 1.000
_diffrn_measured_fraction_theta_max 0.989
_diffrn_measurement_details
;
List of Runs (angles in degrees, time in seconds):

  # Type    Start    End  Width  t~exp~   \w     \q     \k     \f   Frames
#--------------------------------------------------------------------------
  1  \w   -115.00 -59.00   0.50    1.00    --  -41.70-152.00  72.00  112
  2  \w    -85.00  -2.00   0.50    1.00    --  -41.70 121.00 -44.00  166
  3  \w   -105.00 -20.00   0.50    1.00    --  -41.70 152.00 115.00  170
  4  \w     24.00  95.00   0.50    1.00    --   41.70-121.00-127.00  142
  5  \w     41.00 115.00   0.50    1.00    --   41.70-152.00  72.00  148
  6  \w     41.00 131.00   0.50    4.00    --  112.00-152.00  72.00  180
  7  \w     38.00 111.00   0.50    4.00    --  112.00-121.00-127.00  146
  8  \w     99.00 178.00   0.50    4.00    --  112.00 121.00 -44.00  158
  9  \w     81.00 164.00   0.50    4.00    --  112.00 152.00 115.00  166
 10  \w      2.00  30.00   0.50    1.00    --   38.00  88.00 127.64   56
 11  \w   -115.00 -14.00   0.50    1.00    --  -41.70 -57.00-150.00  202
 12  \w   -116.00 -17.00   0.50    1.00    --  -41.70 -37.00 -30.00  198
 13  \w     27.00  98.00   0.50    1.00    --   41.70-125.00-180.00  142
 14  \w     13.00  42.00   0.50    1.00    --   46.00  80.00-131.90   58
 15  \w     13.00  42.00   0.50    1.00    --   46.00  80.00 -54.49   58
 16  \w     16.00  42.00   0.50    1.00    --   50.00  82.00  88.04   52
 17  \w     16.00  42.00   0.50    1.00    --   50.00  81.00 -45.13   52
 18  \w     16.00  42.00   0.50    1.00    --   50.00  82.00  23.38   52
 19  \w     16.00  42.00   0.50    1.00    --   50.00  82.00 158.60   52
 20  \w     30.00 130.00   0.50    1.00    --   58.00  55.00-105.43  200
 21  \w     31.00 136.00   0.50    1.00    --   62.00  71.00 165.32  210
 22  \w     32.00 135.00   0.50    1.00    --   62.00  64.00 105.71  206
 23  \w     35.00 139.00   0.50    1.00    --   66.00  69.00 -15.23  208
 24  \w     35.00 140.00   0.50    1.00    --   66.00  70.00  60.32  210
 25  \w     36.00 139.00   0.50    1.00    --   66.00  64.00-162.54  206
 26  \w     39.00 143.00   0.50    1.00    --   70.00  69.00 126.64  208
 27  \w     40.00 143.00   0.50    1.00    --   70.00  65.00 -99.37  206
 28  \w     39.00 143.00   0.50    1.00    --   70.00  69.00 115.11  208
 29  \w     43.00 148.00   0.50    1.00    --   74.00  71.00 -62.08  210
 30  \w     43.00 147.00   0.50    1.00    --   74.00  69.00  15.56  208
 31  \w     57.00 156.00   0.50    4.00    --   82.00  42.00  10.83  198
 32  \w     52.00 155.00   0.50    4.00    --   82.00  64.00 -69.18  206
 33  \w     54.00 154.00   0.50    4.00    --   82.00  54.00  76.19  200
 34  \w     51.00 156.00   0.50    4.00    --   82.00  71.00 132.47  210
 35  \w     65.00 167.00   0.50    4.00    --   94.00  60.00-153.45  204
 36  \w     83.00 178.00   0.50    4.00    --  112.00  61.00-120.00  190
 37  \w     36.00 145.00   0.50    4.00    --  112.00 -77.00-150.00  218
 38  \w     83.00 178.00   0.50    4.00    --  112.00  61.00   0.00  190
 39  \w     83.00 178.00   0.50    4.00    --  112.00  61.00-150.00  190
 40  \w     36.00 109.00   0.50    4.00    --  112.00-111.00  60.00  146
 41  \w     36.00 140.00   0.50    4.00    --  112.00 -30.00-180.00  208
 42  \w     29.00 107.00   0.50    4.00    --  112.00 -94.00-120.00  156
 43  \w     83.00 178.00   0.50    4.00    --  112.00  61.00 -60.00  190
 44  \w    104.00 178.00   0.50    4.00    --  112.00 111.00  60.00  148
 45  \w     83.00 178.00   0.50    4.00    --  112.00  61.00 -90.00  190
 46  \w     83.00 178.00   0.50    4.00    --  112.00  61.00 120.00  190
 47  \w     83.00 178.00   0.50    4.00    --  112.00  61.00-180.00  190
 48  \w     86.00 178.00   0.50    4.00    --  112.00  45.00 150.00  184
 49  \w     39.00 109.00   0.50    4.00    --  112.00-111.00-150.00  140
 50  \w    144.00 170.00   0.50    4.00    --  112.00  61.00 150.00   52
 51  \w     42.00  86.00   0.50    4.00    --  112.00-111.00-180.00   88
 52  \w     84.00 136.00   0.50    4.00    --  112.00  61.00 150.00  104
 53  \w     79.00 119.00   0.50    4.00    --  112.00 -61.00  30.00   80
 54  \w     83.00 178.00   0.50    4.00    --  112.00  61.00  90.00  190
 55  \w     83.00 177.00   0.50    4.00    --  112.00  61.00  30.00  188
 56  \w     30.00 106.00   0.50    4.00    --  112.00 -94.00 120.00  152
 57  \w     83.00 140.00   0.50    4.00    --  112.00  64.00-143.07  114
 58  \w    129.00 163.00   0.50    4.00    --  112.00  61.00 -30.00   68
 59  \w     37.00 108.00   0.50    4.00    --  112.00-111.00  90.00  142
 60  \w     83.00 118.00   0.50    4.00    --  112.00  61.00 -30.00   70
 61  \w     83.00 161.00   0.50    4.00    --  112.00  61.00  60.00  156
;
_diffrn_measurement_device 'four-circle diffractometer'
_diffrn_measurement_device_type 'SuperNova, Dual, Cu at home/near, Atlas'
_diffrn_measurement_method '\w scans'
_diffrn_orient_matrix_type 'CrysAlisPro convention (1999,Acta A55,543-557)'
_diffrn_orient_matrix_UB_11 -0.0637725000
_diffrn_orient_matrix_UB_12 -0.1593142000
_diffrn_orient_matrix_UB_13 0.0076845000
_diffrn_orient_matrix_UB_21 -0.0324451000
_diffrn_orient_matrix_UB_22 -0.0418585000
_diffrn_orient_matrix_UB_23 -0.1396502000
_diffrn_orient_matrix_UB_31 0.1558319000
_diffrn_orient_matrix_UB_32 -0.0394333000
_diffrn_orient_matrix_UB_33 -0.0155656000
_diffrn_radiation_monochromator mirror
_diffrn_radiation_probe x-ray
_diffrn_radiation_type 'Cu K\a'
_diffrn_radiation_wavelength 1.54184
_diffrn_reflns_av_R_equivalents 0.0280
_diffrn_reflns_av_unetI/netI 0.0121
_diffrn_reflns_Laue_measured_fraction_full 1.000
_diffrn_reflns_Laue_measured_fraction_max 0.989
_diffrn_reflns_limit_h_max 11
_diffrn_reflns_limit_h_min -10
_diffrn_reflns_limit_k_max 11
_diffrn_reflns_limit_k_min -11
_diffrn_reflns_limit_l_max 14
_diffrn_reflns_limit_l_min -14
_diffrn_reflns_number 28164
_diffrn_reflns_point_group_measured_fraction_full 1.000
_diffrn_reflns_point_group_measured_fraction_max 0.989
_diffrn_reflns_theta_full 67.684
_diffrn_reflns_theta_max 76.358
_diffrn_reflns_theta_min 4.038
_diffrn_source 'micro-focus sealed X-ray tube'
_diffrn_source_type 'SuperNova (Cu) X-ray Source'
_exptl_absorpt_coefficient_mu 0.772
_exptl_absorpt_correction_T_max 1.000
_exptl_absorpt_correction_T_min 0.813
_exptl_absorpt_correction_type gaussian
_exptl_absorpt_process_details
;
CrysAlisPro 1.171.42.51a (Rigaku Oxford Diffraction, 2022)
Numerical absorption correction based on gaussian integration over
a multifaceted crystal model
Empirical absorption correction using spherical harmonics,
implemented in SCALE3 ABSPACK scaling algorithm.
;
_exptl_crystal_colour 'clear pale colourless'
_exptl_crystal_density_diffrn 1.354
_exptl_crystal_description block
_exptl_crystal_F_000 404
_exptl_crystal_recrystallization_method 'Re-crystallisation from solvent'
_exptl_crystal_size_max 0.15
_exptl_crystal_size_mid 0.12
_exptl_crystal_size_min 0.09
_refine_diff_density_max 0.300
_refine_diff_density_min -0.219
_refine_diff_density_rms 0.038
_refine_ls_extinction_method none
_refine_ls_goodness_of_fit_ref 1.064
_refine_ls_hydrogen_treatment mixed
_refine_ls_matrix_type full
_refine_ls_number_parameters 260
_refine_ls_number_reflns 3882
_refine_ls_number_restraints 0
_refine_ls_restrained_S_all 1.064
_refine_ls_R_factor_all 0.0376
_refine_ls_R_factor_gt 0.0346
_refine_ls_shift/su_max 0.001
_refine_ls_shift/su_mean 0.000
_refine_ls_structure_factor_coef Fsqd
_refine_ls_weighting_details 'w=1/[\s^2^(Fo^2^)+(0.0514P)^2^+0.2750P] where P=(Fo^2^+2Fc^2^)/3'
_refine_ls_weighting_scheme calc
_refine_ls_wR_factor_gt 0.0947
_refine_ls_wR_factor_ref 0.0974
_reflns_Friedel_coverage 0.000
_reflns_number_gt 3555
_reflns_number_total 3882
_reflns_threshold_expression 'I > 2\s(I)'
_cod_data_source_file d3ob00122a2.cif
_cod_data_source_block bau45
_cod_depositor_comments 'Adding full bibliography for 7159144--7159146.cif.'
_cod_database_code 7159146
_shelx_shelxl_version_number 2018/3
_chemical_oxdiff_formula C23H24O5
_chemical_oxdiff_usercomment 'Compound 4K, Bau45'
_shelx_space_group_comment
;
The symmetry employed for this shelxl refinement is uniquely defined
by the following loop, which should always be used as a source of
symmetry information in preference to the above space-group names.
They are only intended as comments.
;
_shelx_estimated_absorpt_t_max 0.934
_shelx_estimated_absorpt_t_min 0.893
_olex2_refinement_description
;
1. Fixed Uiso
 At 1.2 times of:
  All C(H) groups, All C(H,H) groups
 At 1.5 times of:
  All C(H,H,H) groups
2.a Secondary CH2 refined with riding coordinates:
 C7(H7A,H7B), C15(H15A,H15B), C16(H16A,H16B), C17(H17A,H17B)
2.b Aromatic/amide H refined with riding coordinates:
 C21(H21), C23(H23), C6(H6), C3(H3), C2(H2), C1(H1)
2.c Idealised Me refined as rotating group:
 C26(H26A,H26B,H26C), C28(H28A,H28B,H28C), C18(H18A,H18B,H18C)
;
_olex2_submission_special_instructions 'No special instructions were received'
_oxdiff_exptl_absorpt_empirical_details
;
Empirical correction (ABSPACK) includes:
- Absorption correction using spherical harmonics
- Frame scaling
;
_oxdiff_exptl_absorpt_empirical_full_max 1.484
_oxdiff_exptl_absorpt_empirical_full_min 0.910

loop_
_space_group_symop_operation_xyz
'x, y, z'
'-x, -y, -z'

loop_
_atom_site_label
_atom_site_type_symbol
_atom_site_fract_x
_atom_site_fract_y
_atom_site_fract_z
_atom_site_U_iso_or_equiv
_atom_site_adp_type
_atom_site_occupancy
_atom_site_site_symmetry_order
_atom_site_calc_flag
_atom_site_refinement_flags_posn
_atom_site_refinement_flags_adp
_atom_site_refinement_flags_occupancy
_atom_site_disorder_assembly
_atom_site_disorder_group
O19 O 0.84776(8) 0.72101(8) 0.18906(7) 0.02291(18) Uani 1 1 d . . . . .
O27 O 0.77949(9) 0.96633(8) 0.35192(8) 0.02708(19) Uani 1 1 d . . . . .
O14 O 0.27161(8) 0.49084(8) 0.12080(7) 0.02477(18) Uani 1 1 d . . . . .
O25 O 0.28345(9) 1.03172(9) 0.28660(8) 0.02859(19) Uani 1 1 d . . . . .
O20 O 0.79677(9) 0.74852(9) 0.07405(7) 0.02694(19) Uani 1 1 d . . . . .
C11 C 0.45211(11) 0.70046(11) 0.21394(9) 0.0195(2) Uani 1 1 d . . . . .
C5 C 0.74779(12) 0.38868(11) 0.15715(9) 0.0203(2) Uani 1 1 d . . . . .
C10 C 0.40243(11) 0.54053(11) 0.15870(9) 0.0197(2) Uani 1 1 d . . . . .
C12 C 0.60067(11) 0.75887(11) 0.25575(9) 0.0198(2) Uani 1 1 d . . . . .
C21 C 0.34162(12) 0.78701(12) 0.22178(10) 0.0212(2) Uani 1 1 d . . . . .
H21 H 0.242049 0.744320 0.191840 0.025 Uiso 1 1 calc R U . . .
C13 C 0.71954(11) 0.66370(11) 0.24856(10) 0.0199(2) Uani 1 1 d . . . . .
C9 C 0.66060(11) 0.50653(11) 0.18477(9) 0.0195(2) Uani 1 1 d . . . . .
C8 C 0.51514(11) 0.44931(11) 0.15117(9) 0.0198(2) Uani 1 1 d . . . . .
C4 C 0.64713(12) 0.25590(12) 0.11202(9) 0.0211(2) Uani 1 1 d . . . . .
C22 C 0.37992(12) 0.93529(12) 0.27372(10) 0.0226(2) Uani 1 1 d . . . . .
C7 C 0.49110(12) 0.28552(11) 0.10341(10) 0.0213(2) Uani 1 1 d . . . . .
H7A H 0.448099 0.257192 0.017974 0.026 Uiso 1 1 calc R U . . .
H7B H 0.425316 0.232704 0.154771 0.026 Uiso 1 1 calc R U . . .
C24 C 0.63512(12) 0.91106(12) 0.30937(10) 0.0219(2) Uani 1 1 d . . . . .
C23 C 0.52646(12) 0.99752(12) 0.31821(10) 0.0241(2) Uani 1 1 d . . . . .
H23 H 0.551698 1.099466 0.354646 0.029 Uiso 1 1 calc R U . . .
C6 C 0.90088(12) 0.38995(12) 0.16682(10) 0.0233(2) Uani 1 1 d . . . . .
H6 H 0.969599 0.479646 0.193937 0.028 Uiso 1 1 calc R U . . .
C3 C 0.69779(12) 0.12388(12) 0.08204(10) 0.0240(2) Uani 1 1 d . . . . .
H3 H 0.629804 0.034096 0.052974 0.029 Uiso 1 1 calc R U . . .
C15 C 0.78854(12) 0.66533(12) 0.37688(10) 0.0228(2) Uani 1 1 d . . . . .
H15A H 0.850644 0.588469 0.368766 0.027 Uiso 1 1 calc R U . . .
H15B H 0.854598 0.761550 0.408503 0.027 Uiso 1 1 calc R U . . .
C2 C 0.84977(13) 0.12503(12) 0.09520(10) 0.0256(2) Uani 1 1 d . . . . .
H2 H 0.885579 0.035098 0.076333 0.031 Uiso 1 1 calc R U . . .
C1 C 0.95004(12) 0.25704(13) 0.13584(10) 0.0253(2) Uani 1 1 d . . . . .
H1 H 1.053611 0.255996 0.142436 0.030 Uiso 1 1 calc R U . . .
C26 C 0.13012(12) 0.96990(13) 0.25192(12) 0.0289(3) Uani 1 1 d . . . . .
H26A H 0.119363 0.920950 0.165192 0.043 Uiso 1 1 calc R U . . .
H26B H 0.071239 1.048264 0.265856 0.043 Uiso 1 1 calc R U . . .
H26C H 0.094728 0.898145 0.300958 0.043 Uiso 1 1 calc R U . . .
C16 C 0.67336(13) 0.63930(13) 0.46930(10) 0.0274(2) Uani 1 1 d . . . . .
H16A H 0.595042 0.554136 0.431467 0.033 Uiso 1 1 calc R U . . .
H16B H 0.625692 0.726601 0.491269 0.033 Uiso 1 1 calc R U . . .
C28 C 0.81306(13) 1.11553(13) 0.41748(11) 0.0294(3) Uani 1 1 d . . . . .
H28A H 0.794889 1.179931 0.363045 0.044 Uiso 1 1 calc R U . . .
H28B H 0.917805 1.140058 0.448154 0.044 Uiso 1 1 calc R U . . .
H28C H 0.749584 1.129260 0.486367 0.044 Uiso 1 1 calc R U . . .
C17 C 0.74243(14) 0.61004(13) 0.58529(10) 0.0288(3) Uani 1 1 d . . . . .
H17A H 0.832769 0.685640 0.614073 0.035 Uiso 1 1 calc R U . . .
H17B H 0.670921 0.619598 0.649848 0.035 Uiso 1 1 calc R U . . .
C18 C 0.78391(15) 0.45922(14) 0.56663(12) 0.0328(3) Uani 1 1 d . . . . .
H18A H 0.857215 0.450037 0.504719 0.049 Uiso 1 1 calc R U . . .
H18B H 0.694752 0.383653 0.539272 0.049 Uiso 1 1 calc R U . . .
H18C H 0.826593 0.446404 0.643816 0.049 Uiso 1 1 calc R U . . .
H20 H 0.793(2) 0.653(2) 0.0194(18) 0.064(6) Uiso 1 1 d . . . . .

loop_
_atom_site_aniso_label
_atom_site_aniso_U_11
_atom_site_aniso_U_22
_atom_site_aniso_U_33
_atom_site_aniso_U_23
_atom_site_aniso_U_13
_atom_site_aniso_U_12
O19 0.0169(4) 0.0265(4) 0.0247(4) 0.0071(3) 0.0006(3) 0.0009(3)
O27 0.0182(4) 0.0213(4) 0.0364(4) -0.0016(3) -0.0032(3) -0.0003(3)
O14 0.0168(4) 0.0248(4) 0.0296(4) 0.0014(3) -0.0035(3) 0.0021(3)
O25 0.0200(4) 0.0217(4) 0.0434(5) 0.0038(3) -0.0001(3) 0.0063(3)
O20 0.0295(4) 0.0281(4) 0.0224(4) 0.0053(3) 0.0003(3) 0.0037(3)
C11 0.0179(5) 0.0210(5) 0.0193(5) 0.0049(4) 0.0001(4) 0.0025(4)
C5 0.0198(5) 0.0216(5) 0.0197(5) 0.0049(4) 0.0005(4) 0.0040(4)
C10 0.0179(5) 0.0215(5) 0.0189(5) 0.0042(4) -0.0002(4) 0.0017(4)
C12 0.0178(5) 0.0211(5) 0.0202(5) 0.0047(4) 0.0001(4) 0.0026(4)
C21 0.0170(5) 0.0229(5) 0.0235(5) 0.0054(4) -0.0003(4) 0.0026(4)
C13 0.0147(5) 0.0214(5) 0.0225(5) 0.0047(4) 0.0002(4) 0.0011(4)
C9 0.0187(5) 0.0212(5) 0.0187(5) 0.0052(4) 0.0003(4) 0.0030(4)
C8 0.0183(5) 0.0205(5) 0.0199(5) 0.0039(4) -0.0006(4) 0.0021(4)
C4 0.0198(5) 0.0237(5) 0.0194(5) 0.0046(4) -0.0008(4) 0.0035(4)
C22 0.0200(5) 0.0224(5) 0.0267(5) 0.0068(4) 0.0025(4) 0.0056(4)
C7 0.0191(5) 0.0199(5) 0.0234(5) 0.0024(4) -0.0017(4) 0.0031(4)
C24 0.0170(5) 0.0229(5) 0.0242(5) 0.0045(4) -0.0004(4) 0.0003(4)
C23 0.0224(5) 0.0191(5) 0.0288(5) 0.0031(4) 0.0013(4) 0.0017(4)
C6 0.0188(5) 0.0254(5) 0.0253(5) 0.0060(4) 0.0003(4) 0.0028(4)
C3 0.0240(5) 0.0225(5) 0.0243(5) 0.0027(4) -0.0017(4) 0.0042(4)
C15 0.0191(5) 0.0245(5) 0.0235(5) 0.0042(4) -0.0033(4) 0.0026(4)
C2 0.0265(6) 0.0260(5) 0.0256(5) 0.0042(4) 0.0013(4) 0.0104(4)
C1 0.0194(5) 0.0315(6) 0.0267(5) 0.0076(4) 0.0018(4) 0.0072(4)
C26 0.0196(5) 0.0295(6) 0.0368(6) 0.0031(5) -0.0019(4) 0.0078(4)
C16 0.0267(6) 0.0327(6) 0.0239(5) 0.0057(4) 0.0012(4) 0.0092(5)
C28 0.0242(6) 0.0234(5) 0.0338(6) -0.0033(4) -0.0017(5) -0.0015(4)
C17 0.0343(6) 0.0289(6) 0.0226(5) 0.0042(4) -0.0008(5) 0.0061(5)
C18 0.0358(7) 0.0321(6) 0.0329(6) 0.0104(5) 0.0024(5) 0.0085(5)

loop_
_atom_type_symbol
_atom_type_description
_atom_type_scat_dispersion_real
_atom_type_scat_dispersion_imag
_atom_type_scat_source
C C 0.0181 0.0091 'International Tables Vol C Tables 4.2.6.8 and 6.1.1.4'
H H 0.0000 0.0000 'International Tables Vol C Tables 4.2.6.8 and 6.1.1.4'
O O 0.0492 0.0322 'International Tables Vol C Tables 4.2.6.8 and 6.1.1.4'

loop_
_exptl_crystal_face_index_h
_exptl_crystal_face_index_k
_exptl_crystal_face_index_l
_exptl_crystal_face_perp_dist
1 1 6 0.0459
-6 2 -1 0.0708
1 -2 -6 0.0513
6 -2 1 0.0597
3 1 -6 0.0396
-1 -2 7 0.0478
4 -4 5 0.0597
0 -6 0 0.0338
1 5 0 0.0344

loop_
_geom_angle_atom_site_label_1
_geom_angle_atom_site_label_2
_geom_angle_atom_site_label_3
_geom_angle
_geom_angle_site_symmetry_1
_geom_angle_site_symmetry_3
_geom_angle_publ_flag
C13 O19 O20 108.50(7) . . ?
C24 O27 C28 117.15(9) . . ?
C22 O25 C26 116.41(9) . . ?
O19 O20 H20 101.3(12) . . ?
C12 C11 C10 121.38(10) . . ?
C12 C11 C21 122.56(10) . . ?
C21 C11 C10 116.06(9) . . ?
C4 C5 C9 107.53(9) . . ?
C6 C5 C9 132.09(10) . . ?
C6 C5 C4 120.37(10) . . ?
O14 C10 C11 120.72(10) . . ?
O14 C10 C8 122.58(9) . . ?
C8 C10 C11 116.70(9) . . ?
C11 C12 C13 122.22(9) . . ?
C11 C12 C24 116.82(10) . . ?
C24 C12 C13 120.93(9) . . ?
C11 C21 H21 120.6 . . ?
C22 C21 C11 118.88(10) . . ?
C22 C21 H21 120.6 . . ?
O19 C13 C12 112.05(8) . . ?
O19 C13 C9 109.32(8) . . ?
O19 C13 C15 102.21(8) . . ?
C12 C13 C15 112.00(9) . . ?
C9 C13 C12 112.30(8) . . ?
C9 C13 C15 108.45(8) . . ?
C5 C9 C13 126.03(9) . . ?
C8 C9 C5 109.07(9) . . ?
C8 C9 C13 124.75(10) . . ?
C10 C8 C7 126.39(9) . . ?
C9 C8 C10 122.13(10) . . ?
C9 C8 C7 111.46(9) . . ?
C5 C4 C7 109.93(9) . . ?
C3 C4 C5 120.47(10) . . ?
C3 C4 C7 129.60(10) . . ?
O25 C22 C21 124.78(10) . . ?
O25 C22 C23 114.86(10) . . ?
C21 C22 C23 120.37(10) . . ?
C8 C7 C4 101.90(8) . . ?
C8 C7 H7A 111.4 . . ?
C8 C7 H7B 111.4 . . ?
C4 C7 H7A 111.4 . . ?
C4 C7 H7B 111.4 . . ?
H7A C7 H7B 109.3 . . ?
O27 C24 C12 116.37(10) . . ?
O27 C24 C23 122.55(10) . . ?
C23 C24 C12 121.07(10) . . ?
C22 C23 H23 119.9 . . ?
C24 C23 C22 120.29(10) . . ?
C24 C23 H23 119.9 . . ?
C5 C6 H6 120.8 . . ?
C1 C6 C5 118.46(10) . . ?
C1 C6 H6 120.8 . . ?
C4 C3 H3 120.5 . . ?
C4 C3 C2 118.95(10) . . ?
C2 C3 H3 120.5 . . ?
C13 C15 H15A 108.8 . . ?
C13 C15 H15B 108.8 . . ?
H15A C15 H15B 107.7 . . ?
C16 C15 C13 113.70(9) . . ?
C16 C15 H15A 108.8 . . ?
C16 C15 H15B 108.8 . . ?
C3 C2 H2 119.7 . . ?
C3 C2 C1 120.61(10) . . ?
C1 C2 H2 119.7 . . ?
C6 C1 C2 121.06(10) . . ?
C6 C1 H1 119.5 . . ?
C2 C1 H1 119.5 . . ?
O25 C26 H26A 109.5 . . ?
O25 C26 H26B 109.5 . . ?
O25 C26 H26C 109.5 . . ?
H26A C26 H26B 109.5 . . ?
H26A C26 H26C 109.5 . . ?
H26B C26 H26C 109.5 . . ?
C15 C16 H16A 109.2 . . ?
C15 C16 H16B 109.2 . . ?
C15 C16 C17 112.12(9) . . ?
H16A C16 H16B 107.9 . . ?
C17 C16 H16A 109.2 . . ?
C17 C16 H16B 109.2 . . ?
O27 C28 H28A 109.5 . . ?
O27 C28 H28B 109.5 . . ?
O27 C28 H28C 109.5 . . ?
H28A C28 H28B 109.5 . . ?
H28A C28 H28C 109.5 . . ?
H28B C28 H28C 109.5 . . ?
C16 C17 H17A 109.0 . . ?
C16 C17 H17B 109.0 . . ?
H17A C17 H17B 107.8 . . ?
C18 C17 C16 113.11(10) . . ?
C18 C17 H17A 109.0 . . ?
C18 C17 H17B 109.0 . . ?
C17 C18 H18A 109.5 . . ?
C17 C18 H18B 109.5 . . ?
C17 C18 H18C 109.5 . . ?
H18A C18 H18B 109.5 . . ?
H18A C18 H18C 109.5 . . ?
H18B C18 H18C 109.5 . . ?

loop_
_geom_bond_atom_site_label_1
_geom_bond_atom_site_label_2
_geom_bond_distance
_geom_bond_site_symmetry_2
_geom_bond_publ_flag
O19 O20 1.4505(10) . ?
O19 C13 1.4454(12) . ?
O27 C24 1.3650(13) . ?
O27 C28 1.4242(13) . ?
O14 C10 1.2346(13) . ?
O25 C22 1.3661(13) . ?
O25 C26 1.4308(13) . ?
O20 H20 0.98(2) . ?
C11 C10 1.4937(14) . ?
C11 C12 1.4016(14) . ?
C11 C21 1.4016(15) . ?
C5 C9 1.4683(15) . ?
C5 C4 1.4090(14) . ?
C5 C6 1.3990(15) . ?
C10 C8 1.4497(15) . ?
C12 C13 1.5223(14) . ?
C12 C24 1.4151(15) . ?
C21 H21 0.9500 . ?
C21 C22 1.3802(15) . ?
C13 C9 1.5053(14) . ?
C13 C15 1.5526(14) . ?
C9 C8 1.3563(14) . ?
C8 C7 1.5047(14) . ?
C4 C7 1.5061(14) . ?
C4 C3 1.3871(15) . ?
C22 C23 1.3983(15) . ?
C7 H7A 0.9900 . ?
C7 H7B 0.9900 . ?
C24 C23 1.3868(16) . ?
C23 H23 0.9500 . ?
C6 H6 0.9500 . ?
C6 C1 1.3887(16) . ?
C3 H3 0.9500 . ?
C3 C2 1.3917(16) . ?
C15 H15A 0.9900 . ?
C15 H15B 0.9900 . ?
C15 C16 1.5245(15) . ?
C2 H2 0.9500 . ?
C2 C1 1.3952(16) . ?
C1 H1 0.9500 . ?
C26 H26A 0.9800 . ?
C26 H26B 0.9800 . ?
C26 H26C 0.9800 . ?
C16 H16A 0.9900 . ?
C16 H16B 0.9900 . ?
C16 C17 1.5297(15) . ?
C28 H28A 0.9800 . ?
C28 H28B 0.9800 . ?
C28 H28C 0.9800 . ?
C17 H17A 0.9900 . ?
C17 H17B 0.9900 . ?
C17 C18 1.5148(17) . ?
C18 H18A 0.9800 . ?
C18 H18B 0.9800 . ?
C18 H18C 0.9800 . ?

loop_
_geom_torsion_atom_site_label_1
_geom_torsion_atom_site_label_2
_geom_torsion_atom_site_label_3
_geom_torsion_atom_site_label_4
_geom_torsion
_geom_torsion_site_symmetry_1
_geom_torsion_site_symmetry_2
_geom_torsion_site_symmetry_3
_geom_torsion_site_symmetry_4
_geom_torsion_publ_flag
O19 C13 C9 C5 51.63(13) . . . . ?
O19 C13 C9 C8 -133.20(10) . . . . ?
O19 C13 C15 C16 168.23(9) . . . . ?
O27 C24 C23 C22 -179.67(10) . . . . ?
O14 C10 C8 C9 175.05(10) . . . . ?
O14 C10 C8 C7 -2.87(17) . . . . ?
O25 C22 C23 C24 -179.41(10) . . . . ?
O20 O19 C13 C12 -50.76(10) . . . . ?
O20 O19 C13 C9 74.40(9) . . . . ?
O20 O19 C13 C15 -170.83(7) . . . . ?
C11 C10 C8 C9 -4.27(15) . . . . ?
C11 C10 C8 C7 177.81(9) . . . . ?
C11 C12 C13 O19 127.45(10) . . . . ?
C11 C12 C13 C9 3.96(14) . . . . ?
C11 C12 C13 C15 -118.36(11) . . . . ?
C11 C12 C24 O27 178.79(9) . . . . ?
C11 C12 C24 C23 -0.79(16) . . . . ?
C11 C21 C22 O25 179.80(10) . . . . ?
C11 C21 C22 C23 -0.31(16) . . . . ?
C5 C9 C8 C10 -175.39(9) . . . . ?
C5 C9 C8 C7 2.80(12) . . . . ?
C5 C4 C7 C8 -1.11(11) . . . . ?
C5 C4 C3 C2 -1.12(16) . . . . ?
C5 C6 C1 C2 0.42(16) . . . . ?
C10 C11 C12 C13 -0.51(15) . . . . ?
C10 C11 C12 C24 -178.42(9) . . . . ?
C10 C11 C21 C22 178.98(9) . . . . ?
C10 C8 C7 C4 177.01(10) . . . . ?
C12 C11 C10 O14 -179.06(9) . . . . ?
C12 C11 C10 C8 0.27(14) . . . . ?
C12 C11 C21 C22 -0.65(16) . . . . ?
C12 C13 C9 C5 176.64(9) . . . . ?
C12 C13 C9 C8 -8.19(14) . . . . ?
C12 C13 C15 C16 48.12(12) . . . . ?
C12 C24 C23 C22 -0.11(17) . . . . ?
C21 C11 C10 O14 1.31(15) . . . . ?
C21 C11 C10 C8 -179.36(9) . . . . ?
C21 C11 C12 C13 179.10(9) . . . . ?
C21 C11 C12 C24 1.19(15) . . . . ?
C21 C22 C23 C24 0.69(17) . . . . ?
C13 C12 C24 O27 0.84(15) . . . . ?
C13 C12 C24 C23 -178.74(9) . . . . ?
C13 C9 C8 C10 8.74(16) . . . . ?
C13 C9 C8 C7 -173.07(9) . . . . ?
C13 C15 C16 C17 168.19(9) . . . . ?
C9 C5 C4 C7 2.74(11) . . . . ?
C9 C5 C4 C3 -177.73(9) . . . . ?
C9 C5 C6 C1 178.35(11) . . . . ?
C9 C13 C15 C16 -76.37(11) . . . . ?
C9 C8 C7 C4 -1.09(11) . . . . ?
C4 C5 C9 C13 172.35(9) . . . . ?
C4 C5 C9 C8 -3.45(12) . . . . ?
C4 C5 C6 C1 -2.65(15) . . . . ?
C4 C3 C2 C1 -1.12(16) . . . . ?
C7 C4 C3 C2 178.30(10) . . . . ?
C24 C12 C13 O19 -54.72(13) . . . . ?
C24 C12 C13 C9 -178.21(9) . . . . ?
C24 C12 C13 C15 59.47(13) . . . . ?
C6 C5 C9 C13 -8.56(18) . . . . ?
C6 C5 C9 C8 175.64(11) . . . . ?
C6 C5 C4 C7 -176.48(9) . . . . ?
C6 C5 C4 C3 3.05(16) . . . . ?
C3 C4 C7 C8 179.42(11) . . . . ?
C3 C2 C1 C6 1.49(17) . . . . ?
C15 C13 C9 C5 -59.05(13) . . . . ?
C15 C13 C9 C8 116.12(11) . . . . ?
C15 C16 C17 C18 -73.23(13) . . . . ?
C26 O25 C22 C21 5.16(16) . . . . ?
C26 O25 C22 C23 -174.73(10) . . . . ?
C28 O27 C24 C12 -173.61(9) . . . . ?
C28 O27 C24 C23 5.96(16) . . . . ?

loop_
_exptl_oxdiff_crystal_face_indexfrac_h
_exptl_oxdiff_crystal_face_indexfrac_k
_exptl_oxdiff_crystal_face_indexfrac_l
_exptl_oxdiff_crystal_face_x
_exptl_oxdiff_crystal_face_y
_exptl_oxdiff_crystal_face_z
1.0317 1.3606 6.3141 -0.2340 -0.9722 0.0088
-5.8332 1.9829 -0.7956 0.0500 0.2174 -0.9748
0.6643 -1.9820 -6.2448 0.2254 0.9335 0.2789
5.8128 -1.8976 1.0754 -0.0601 -0.2594 0.9639
2.7825 1.1771 -6.4968 -0.4149 0.7677 0.4883
-0.5074 -2.4309 7.1146 0.4743 -0.8753 -0.0940
3.5483 -3.5438 5.2138 0.3784 -0.6949 0.6115
0.1026 -5.8773 -0.2310 0.9280 0.2749 0.2514
1.3376 5.4874 0.0739 -0.9590 -0.2834 -0.0091
